data_4509051
loop_
_publ_author_name
'Ma, Lu-Fang'
'Wang, Li-Ya'
'Lu, Dan-Hua'
'Batten, Stuart R.'
'Wang, Jian-Ge'

_publ_section_title
;
 Structural Variation from 1D to 3D: Effects of Temperature and pH Value
 on the Construction of Co(II)-H2tbip/bpp Mixed Ligands System
;
_journal_issue 4
_journal_name_full 'Crystal Growth &amp; Design'
_journal_page_first 1741
_journal_paper_doi 10.1021/cg800732e
_journal_volume 9
_journal_year 2009
_chemical_formula_sum 'C25 H28 Co N2 O5'
_chemical_formula_weight 495.42
_chemical_name_systematic
;

 ?

;
_space_group_IT_number 14
_symmetry_cell_setting monoclinic
_symmetry_space_group_name_Hall '-P 2yn'
_symmetry_space_group_name_H-M 'P 1 21/n 1'
_atom_sites_solution_hydrogens geom
_atom_sites_solution_primary direct
_atom_sites_solution_secondary difmap
_audit_creation_method SHELXL-97
_cell_angle_alpha 90.00
_cell_angle_beta 99.063(5)
_cell_angle_gamma 90.00
_cell_formula_units_Z 4
_cell_length_a 7.387(3)
_cell_length_b 17.862(7)
_cell_length_c 18.070(7)
_cell_measurement_reflns_used 3149
_cell_measurement_temperature 291(2)
_cell_measurement_theta_max 23.26
_cell_measurement_theta_min 2.55
_cell_volume 2354.5(16)
_computing_cell_refinement 'Bruker SMART'
_computing_data_collection 'Bruker SMART'
_computing_data_reduction 'Bruker SAINT'
_computing_molecular_graphics 'Bruker SHELXTL'
_computing_publication_material 'Bruker SHELXTL'
_computing_structure_refinement 'SHELXL-97 (Sheldrick, 1997)'
_computing_structure_solution 'SHELXS-97 (Sheldrick, 1990)'
_diffrn_ambient_temperature 291(2)
_diffrn_measured_fraction_theta_full 0.998
_diffrn_measured_fraction_theta_max 0.998
_diffrn_measurement_device_type 'CCD area detector'
_diffrn_measurement_method 'phi and omega scans'
_diffrn_radiation_monochromator graphite
_diffrn_radiation_source 'fine-focus sealed tube'
_diffrn_radiation_type MoK\a
_diffrn_radiation_wavelength 0.71073
_diffrn_reflns_av_R_equivalents 0.0736
_diffrn_reflns_av_sigmaI/netI 0.0679
_diffrn_reflns_limit_h_max 8
_diffrn_reflns_limit_h_min -8
_diffrn_reflns_limit_k_max 21
_diffrn_reflns_limit_k_min -21
_diffrn_reflns_limit_l_max 21
_diffrn_reflns_limit_l_min -21
_diffrn_reflns_number 14880
_diffrn_reflns_theta_full 25.50
_diffrn_reflns_theta_max 25.50
_diffrn_reflns_theta_min 2.55
_exptl_absorpt_coefficient_mu 0.767
_exptl_absorpt_correction_T_max 0.9088
_exptl_absorpt_correction_T_min 0.7987
_exptl_absorpt_correction_type multi-scan
_exptl_absorpt_process_details SADABS
_exptl_crystal_colour red
_exptl_crystal_density_diffrn 1.398
_exptl_crystal_density_method 'not measured'
_exptl_crystal_description block
_exptl_crystal_F_000 1036
_exptl_crystal_size_max 0.29
_exptl_crystal_size_mid 0.18
_exptl_crystal_size_min 0.13
_refine_diff_density_max 0.683
_refine_diff_density_min -0.611
_refine_diff_density_rms 0.083
_refine_ls_extinction_method none
_refine_ls_goodness_of_fit_ref 1.023
_refine_ls_hydrogen_treatment constr
_refine_ls_matrix_type full
_refine_ls_number_parameters 301
_refine_ls_number_reflns 4363
_refine_ls_number_restraints 54
_refine_ls_restrained_S_all 1.088
_refine_ls_R_factor_all 0.0793
_refine_ls_R_factor_gt 0.0556
_refine_ls_shift/su_max 0.000
_refine_ls_shift/su_mean 0.000
_refine_ls_structure_factor_coef Fsqd
_refine_ls_weighting_details 'calc w=1/[\s^2^(Fo^2^)+(0.0908P)^2^+0.9717P] where P=(Fo^2^+2Fc^2^)/3'
_refine_ls_weighting_scheme calc
_refine_ls_wR_factor_gt 0.1442
_refine_ls_wR_factor_ref 0.1634
_reflns_number_gt 3215
_reflns_number_total 4363
_reflns_threshold_expression >2sigma(I)
_cod_data_source_file cg800732esup5.cif
_cod_data_source_block a
_cod_depositor_comments
;
The following automatic conversions were performed:

'_symmetry_cell_setting' value 'Monoclinic' changed to 'monoclinic'
according to /home/saulius/struct/CIF-dictionaries/cif_core.dic
dictionary named 'cif_core.dic' version 2.4.2 from
2011-04-26.

'_exptl_absorpt_correction_type' value 'MULTI-SCAN'
changed to 'multi-scan' according to
/home/saulius/struct/CIF-dictionaries/cif_core.dic dictionary named
'cif_core.dic' version 2.4.2 from
2011-04-26.

'_refine_ls_hydrogen_treatment' value 'CONSTR' changed
to 'constr' according to
/home/saulius/struct/CIF-dictionaries/cif_core.dic dictionary named
'cif_core.dic' version 2.4.2 from 2011-04-26.

Automatic conversion script
Id: cif_fix_values 1891 2012-01-12 08:04:46Z andrius 
;
_cod_original_sg_symbol_H-M P2(1)/n
_cod_database_code 4509051

loop_
_symmetry_equiv_pos_as_xyz
'x, y, z'
'-x+1/2, y+1/2, -z+1/2'
'-x, -y, -z'
'x-1/2, -y-1/2, z-1/2'

loop_
_atom_site_label
_atom_site_type_symbol
_atom_site_fract_x
_atom_site_fract_y
_atom_site_fract_z
_atom_site_U_iso_or_equiv
_atom_site_adp_type
_atom_site_occupancy
_atom_site_symmetry_multiplicity
_atom_site_calc_flag
_atom_site_refinement_flags
Co1 Co 0.82591(7) 0.27583(3) 0.14833(3) 0.0309(2) Uani 1 1 d .
O1 O 0.9971(4) 0.28202(15) 0.24309(15) 0.0376(7) Uani 1 1 d .
O2 O 1.1568(4) 0.35839(18) 0.18237(15) 0.0472(8) Uani 1 1 d .
O3 O 1.1523(4) 0.25569(18) 0.52131(16) 0.0474(8) Uani 1 1 d .
O4 O 1.4390(4) 0.27739(17) 0.57047(16) 0.0477(8) Uani 1 1 d .
O5 O 0.7311(9) 0.1962(4) 0.4895(3) 0.148(2) Uani 1 1 d U
H1W H 0.6519 0.2178 0.5115 0.222 Uiso 1 1 d R
H2W H 0.8415 0.2112 0.4982 0.222 Uiso 1 1 d R
N1 N 0.7102(4) 0.37961(17) 0.12546(17) 0.0330(7) Uani 1 1 d .
N2 N -0.1310(5) 0.71438(18) 0.30533(18) 0.0346(8) Uani 1 1 d .
C1 C 1.1309(5) 0.3275(2) 0.2406(2) 0.0336(9) Uani 1 1 d .
C2 C 1.2556(5) 0.3409(2) 0.3129(2) 0.0295(8) Uani 1 1 d .
C3 C 1.2213(5) 0.3079(2) 0.3792(2) 0.0325(8) Uani 1 1 d .
H3 H 1.1171 0.2787 0.3790 0.039 Uiso 1 1 calc R
C4 C 1.3409(5) 0.3184(2) 0.4450(2) 0.0327(9) Uani 1 1 d .
C5 C 1.4975(5) 0.3625(2) 0.4456(2) 0.0358(9) Uani 1 1 d .
H5 H 1.5797 0.3679 0.4899 0.043 Uiso 1 1 calc R
C6 C 1.5327(5) 0.3987(2) 0.3806(2) 0.0325(9) Uani 1 1 d .
C7 C 1.4098(5) 0.3866(2) 0.3150(2) 0.0331(9) Uani 1 1 d .
H7 H 1.4311 0.4097 0.2711 0.040 Uiso 1 1 calc R
C8 C 1.3054(6) 0.2814(2) 0.5163(2) 0.0387(10) Uani 1 1 d .
C9 C 1.7003(6) 0.4500(2) 0.3837(2) 0.0397(9) Uani 1 1 d U
C10 C 1.6557(10) 0.5255(3) 0.4082(5) 0.108(2) Uani 1 1 d U
H10A H 1.6223 0.5227 0.4573 0.161 Uiso 1 1 calc R
H10B H 1.5551 0.5455 0.3737 0.161 Uiso 1 1 calc R
H10C H 1.7606 0.5574 0.4094 0.161 Uiso 1 1 calc R
C11 C 1.8605(8) 0.4202(4) 0.4378(5) 0.107(2) Uani 1 1 d U
H11A H 1.9702 0.4460 0.4304 0.161 Uiso 1 1 calc R
H11B H 1.8743 0.3676 0.4293 0.161 Uiso 1 1 calc R
H11C H 1.8390 0.4281 0.4883 0.161 Uiso 1 1 calc R
C12 C 1.7673(9) 0.4539(5) 0.3094(3) 0.106(2) Uani 1 1 d U
H12A H 1.6809 0.4813 0.2744 0.158 Uiso 1 1 calc R
H12B H 1.7797 0.4041 0.2908 0.158 Uiso 1 1 calc R
H12C H 1.8841 0.4786 0.3156 0.158 Uiso 1 1 calc R
C13 C 0.8008(6) 0.4417(2) 0.1111(3) 0.0437(10) Uani 1 1 d .
H13 H 0.9260 0.4382 0.1102 0.052 Uiso 1 1 calc R
C14 C 0.7178(6) 0.5105(2) 0.0978(2) 0.0429(10) Uani 1 1 d .
H14 H 0.7871 0.5518 0.0881 0.051 Uiso 1 1 calc R
C15 C 0.5322(5) 0.5186(2) 0.0988(2) 0.0323(9) Uani 1 1 d .
C16 C 0.4378(5) 0.4544(2) 0.1115(2) 0.0382(10) Uani 1 1 d .
H16 H 0.3119 0.4565 0.1112 0.046 Uiso 1 1 calc R
C17 C 0.5288(5) 0.3869(2) 0.1246(2) 0.0345(9) Uani 1 1 d .
H17 H 0.4615 0.3447 0.1332 0.041 Uiso 1 1 calc R
C18 C 0.4407(6) 0.5937(2) 0.0835(2) 0.0415(10) Uani 1 1 d .
H18A H 0.4166 0.6010 0.0296 0.050 Uiso 1 1 calc R
H18B H 0.5269 0.6321 0.1041 0.050 Uiso 1 1 calc R
C19 C 0.2617(6) 0.6063(2) 0.1140(2) 0.0420(10) Uani 1 1 d .
H19A H 0.2067 0.6528 0.0939 0.050 Uiso 1 1 calc R
H19B H 0.1772 0.5660 0.0970 0.050 Uiso 1 1 calc R
C20 C 0.2893(6) 0.6095(3) 0.1992(2) 0.0516(12) Uani 1 1 d .
H20A H 0.3099 0.5590 0.2182 0.062 Uiso 1 1 calc R
H20B H 0.4000 0.6380 0.2161 0.062 Uiso 1 1 calc R
C21 C 0.1349(6) 0.6435(2) 0.2339(2) 0.0385(9) Uani 1 1 d .
C22 C -0.0205(6) 0.6749(2) 0.1934(2) 0.0424(10) Uani 1 1 d .
H22 H -0.0395 0.6729 0.1413 0.051 Uiso 1 1 calc R
C23 C -0.1483(6) 0.7094(2) 0.2307(2) 0.0405(10) Uani 1 1 d .
H23 H -0.2518 0.7304 0.2022 0.049 Uiso 1 1 calc R
C24 C 0.0182(6) 0.6828(3) 0.3442(2) 0.0464(11) Uani 1 1 d .
H24 H 0.0323 0.6840 0.3963 0.056 Uiso 1 1 calc R
C25 C 0.1522(7) 0.6487(3) 0.3113(3) 0.0508(12) Uani 1 1 d .
H25 H 0.2552 0.6289 0.3411 0.061 Uiso 1 1 calc R

loop_
_atom_site_aniso_label
_atom_site_aniso_U_11
_atom_site_aniso_U_22
_atom_site_aniso_U_33
_atom_site_aniso_U_23
_atom_site_aniso_U_13
_atom_site_aniso_U_12
Co1 0.0262(3) 0.0376(3) 0.0293(3) 0.0008(2) 0.0056(2) -0.0002(2)
O1 0.0280(15) 0.0500(17) 0.0348(15) -0.0008(12) 0.0054(12) -0.0102(12)
O2 0.0319(16) 0.079(2) 0.0312(15) 0.0144(15) 0.0055(13) -0.0113(15)
O3 0.051(2) 0.0562(18) 0.0380(17) 0.0036(14) 0.0176(15) -0.0068(15)
O4 0.0498(19) 0.062(2) 0.0305(15) 0.0107(14) 0.0033(14) -0.0027(15)
O5 0.140(5) 0.163(5) 0.122(4) -0.060(4) -0.036(4) 0.080(4)
N1 0.0297(18) 0.0368(18) 0.0340(18) -0.0009(14) 0.0096(14) 0.0005(14)
N2 0.0296(18) 0.0397(18) 0.0348(18) -0.0042(14) 0.0059(15) 0.0038(14)
C1 0.0206(19) 0.049(2) 0.033(2) 0.0018(18) 0.0078(16) 0.0021(17)
C2 0.0223(19) 0.039(2) 0.0277(19) 0.0006(16) 0.0049(15) -0.0004(15)
C3 0.027(2) 0.036(2) 0.036(2) 0.0017(17) 0.0101(17) 0.0003(17)
C4 0.031(2) 0.039(2) 0.029(2) 0.0002(17) 0.0078(16) 0.0009(17)
C5 0.031(2) 0.042(2) 0.033(2) -0.0023(18) 0.0029(17) -0.0001(17)
C6 0.026(2) 0.039(2) 0.034(2) -0.0018(17) 0.0089(17) 0.0022(16)
C7 0.026(2) 0.042(2) 0.033(2) 0.0047(17) 0.0097(16) -0.0010(17)
C8 0.049(3) 0.037(2) 0.033(2) -0.0011(17) 0.013(2) 0.0010(19)
C9 0.031(2) 0.047(2) 0.041(2) -0.0064(19) 0.0072(18) -0.0080(18)
C10 0.085(4) 0.070(4) 0.183(6) -0.036(4) 0.068(4) -0.021(3)
C11 0.052(3) 0.125(5) 0.134(5) 0.035(4) -0.018(4) -0.025(3)
C12 0.088(4) 0.163(6) 0.074(4) -0.028(4) 0.039(3) -0.076(4)
C13 0.026(2) 0.047(3) 0.059(3) 0.006(2) 0.011(2) 0.0007(18)
C14 0.037(2) 0.035(2) 0.058(3) 0.003(2) 0.011(2) -0.0034(18)
C15 0.032(2) 0.035(2) 0.032(2) -0.0003(16) 0.0121(17) 0.0023(16)
C16 0.027(2) 0.045(2) 0.046(2) 0.0024(19) 0.0143(18) 0.0049(17)
C17 0.028(2) 0.037(2) 0.040(2) 0.0010(17) 0.0113(17) -0.0016(16)
C18 0.044(3) 0.037(2) 0.048(2) 0.0031(19) 0.019(2) 0.0072(19)
C19 0.040(2) 0.042(2) 0.047(3) 0.0036(19) 0.014(2) 0.0137(19)
C20 0.041(3) 0.071(3) 0.045(3) -0.004(2) 0.012(2) 0.021(2)
C21 0.034(2) 0.040(2) 0.042(2) -0.0024(19) 0.0084(18) 0.0051(18)
C22 0.037(2) 0.055(3) 0.037(2) -0.009(2) 0.0118(19) 0.007(2)
C23 0.029(2) 0.054(3) 0.037(2) -0.0008(19) 0.0016(18) 0.0061(18)
C24 0.043(3) 0.065(3) 0.031(2) 0.000(2) 0.0068(19) 0.015(2)
C25 0.044(3) 0.067(3) 0.042(3) 0.005(2) 0.008(2) 0.025(2)

loop_
_atom_type_symbol
_atom_type_description
_atom_type_scat_dispersion_real
_atom_type_scat_dispersion_imag
_atom_type_scat_source
C C 0.0033 0.0016 'International Tables Vol C Tables 4.2.6.8 and 6.1.1.4'
H H 0.0000 0.0000 'International Tables Vol C Tables 4.2.6.8 and 6.1.1.4'
N N 0.0061 0.0033 'International Tables Vol C Tables 4.2.6.8 and 6.1.1.4'
O O 0.0106 0.0060 'International Tables Vol C Tables 4.2.6.8 and 6.1.1.4'
Co Co 0.3494 0.9721 'International Tables Vol C Tables 4.2.6.8 and 6.1.1.4'

loop_
_geom_angle_atom_site_label_1
_geom_angle_atom_site_label_2
_geom_angle_atom_site_label_3
_geom_angle
_geom_angle_site_symmetry_1
_geom_angle_site_symmetry_3
O1 Co1 O4 111.05(13) . 4_565
O1 Co1 N1 108.33(12) . .
O4 Co1 N1 119.79(13) 4_565 .
O1 Co1 N2 94.01(12) . 2_545
O4 Co1 N2 115.19(14) 4_565 2_545
N1 Co1 N2 105.28(13) . 2_545
C1 O1 Co1 113.4(2) . .
C8 O4 Co1 102.1(3) . 4_666
H1W O5 H2W 118.9 . .
C13 N1 C17 116.4(3) . .
C13 N1 Co1 125.5(3) . .
C17 N1 Co1 118.2(3) . .
C24 N2 C23 116.3(3) . .
C24 N2 Co1 125.1(3) . 2
C23 N2 Co1 118.5(3) . 2
O2 C1 O1 122.5(4) . .
O2 C1 C2 121.3(3) . .
O1 C1 C2 116.2(3) . .
C3 C2 C7 118.8(4) . .
C3 C2 C1 120.9(3) . .
C7 C2 C1 120.3(3) . .
C4 C3 C2 120.4(4) . .
C4 C3 H3 119.8 . .
C2 C3 H3 119.8 . .
C3 C4 C5 120.0(4) . .
C3 C4 C8 120.3(4) . .
C5 C4 C8 119.7(4) . .
C4 C5 C6 121.1(4) . .
C4 C5 H5 119.5 . .
C6 C5 H5 119.5 . .
C7 C6 C5 117.4(3) . .
C7 C6 C9 122.6(3) . .
C5 C6 C9 120.0(4) . .
C6 C7 C2 122.3(3) . .
C6 C7 H7 118.9 . .
C2 C7 H7 118.9 . .
O3 C8 O4 121.8(4) . .
O3 C8 C4 120.6(4) . .
O4 C8 C4 117.5(4) . .
C10 C9 C12 110.3(5) . .
C10 C9 C11 108.5(6) . .
C12 C9 C11 105.1(5) . .
C10 C9 C6 109.9(4) . .
C12 C9 C6 111.8(4) . .
C11 C9 C6 111.1(4) . .
C9 C10 H10A 109.5 . .
C9 C10 H10B 109.5 . .
H10A C10 H10B 109.5 . .
C9 C10 H10C 109.5 . .
H10A C10 H10C 109.5 . .
H10B C10 H10C 109.5 . .
C9 C11 H11A 109.5 . .
C9 C11 H11B 109.5 . .
H11A C11 H11B 109.5 . .
C9 C11 H11C 109.5 . .
H11A C11 H11C 109.5 . .
H11B C11 H11C 109.5 . .
C9 C12 H12A 109.5 . .
C9 C12 H12B 109.5 . .
H12A C12 H12B 109.5 . .
C9 C12 H12C 109.5 . .
H12A C12 H12C 109.5 . .
H12B C12 H12C 109.5 . .
N1 C13 C14 123.3(4) . .
N1 C13 H13 118.3 . .
C14 C13 H13 118.3 . .
C13 C14 C15 120.4(4) . .
C13 C14 H14 119.8 . .
C15 C14 H14 119.8 . .
C16 C15 C14 116.4(3) . .
C16 C15 C18 123.1(3) . .
C14 C15 C18 120.5(4) . .
C15 C16 C17 120.5(4) . .
C15 C16 H16 119.7 . .
C17 C16 H16 119.7 . .
N1 C17 C16 122.9(4) . .
N1 C17 H17 118.5 . .
C16 C17 H17 118.5 . .
C15 C18 C19 116.9(3) . .
C15 C18 H18A 108.1 . .
C19 C18 H18A 108.1 . .
C15 C18 H18B 108.1 . .
C19 C18 H18B 108.1 . .
H18A C18 H18B 107.3 . .
C20 C19 C18 112.6(4) . .
C20 C19 H19A 109.1 . .
C18 C19 H19A 109.1 . .
C20 C19 H19B 109.1 . .
C18 C19 H19B 109.1 . .
H19A C19 H19B 107.8 . .
C21 C20 C19 116.5(4) . .
C21 C20 H20A 108.2 . .
C19 C20 H20A 108.2 . .
C21 C20 H20B 108.2 . .
C19 C20 H20B 108.2 . .
H20A C20 H20B 107.3 . .
C22 C21 C25 116.4(4) . .
C22 C21 C20 124.1(4) . .
C25 C21 C20 119.3(4) . .
C21 C22 C23 119.7(4) . .
C21 C22 H22 120.2 . .
C23 C22 H22 120.2 . .
N2 C23 C22 123.7(4) . .
N2 C23 H23 118.2 . .
C22 C23 H23 118.2 . .
N2 C24 C25 123.3(4) . .
N2 C24 H24 118.3 . .
C25 C24 H24 118.3 . .
C24 C25 C21 120.5(4) . .
C24 C25 H25 119.7 . .
C21 C25 H25 119.7 . .

loop_
_geom_bond_atom_site_label_1
_geom_bond_atom_site_label_2
_geom_bond_distance
_geom_bond_site_symmetry_2
Co1 O1 1.965(3) .
Co1 O4 1.988(3) 4_565
Co1 N1 2.056(3) .
Co1 N2 2.088(3) 2_545
O1 C1 1.286(5) .
O2 C1 1.229(4) .
O3 C8 1.238(5) .
O4 C8 1.278(5) .
O4 Co1 1.988(3) 4_666
O5 H1W 0.8498 .
O5 H2W 0.8497 .
N1 C13 1.342(5) .
N1 C17 1.344(5) .
N2 C24 1.335(5) .
N2 C23 1.338(5) .
N2 Co1 2.088(3) 2
C1 C2 1.495(5) .
C2 C3 1.393(5) .
C2 C7 1.397(5) .
C3 C4 1.379(5) .
C3 H3 0.9300 .
C4 C5 1.398(5) .
C4 C8 1.507(5) .
C5 C6 1.401(5) .
C5 H5 0.9300 .
C6 C7 1.391(5) .
C6 C9 1.534(5) .
C7 H7 0.9300 .
C9 C10 1.472(7) .
C9 C12 1.504(7) .
C9 C11 1.509(7) .
C10 H10A 0.9600 .
C10 H10B 0.9600 .
C10 H10C 0.9600 .
C11 H11A 0.9600 .
C11 H11B 0.9600 .
C11 H11C 0.9600 .
C12 H12A 0.9600 .
C12 H12B 0.9600 .
C12 H12C 0.9600 .
C13 C14 1.377(6) .
C13 H13 0.9300 .
C14 C15 1.381(5) .
C14 H14 0.9300 .
C15 C16 1.380(5) .
C15 C18 1.508(5) .
C16 C17 1.382(5) .
C16 H16 0.9300 .
C17 H17 0.9300 .
C18 C19 1.528(5) .
C18 H18A 0.9700 .
C18 H18B 0.9700 .
C19 C20 1.521(6) .
C19 H19A 0.9700 .
C19 H19B 0.9700 .
C20 C21 1.513(6) .
C20 H20A 0.9700 .
C20 H20B 0.9700 .
C21 C22 1.380(6) .
C21 C25 1.387(6) .
C22 C23 1.389(6) .
C22 H22 0.9300 .
C23 H23 0.9300 .
C24 C25 1.375(6) .
C24 H24 0.9300 .
C25 H25 0.9300 .

loop_
_geom_hbond_atom_site_label_D
_geom_hbond_atom_site_label_H
_geom_hbond_atom_site_label_A
_geom_hbond_distance_DH
_geom_hbond_distance_HA
_geom_hbond_distance_DA
_geom_hbond_angle_DHA
_geom_hbond_site_symmetry_A
O5 H2W O3 0.85 2.40 3.252(8) 179.0 .
O5 H1W O4 0.85 2.30 3.146(7) 179.3 1_455

loop_
_geom_torsion_atom_site_label_1
_geom_torsion_atom_site_label_2
_geom_torsion_atom_site_label_3
_geom_torsion_atom_site_label_4
_geom_torsion
_geom_torsion_site_symmetry_1
O4 Co1 O1 C1 71.2(3) 4_565
N1 Co1 O1 C1 -62.3(3) .
N2 Co1 O1 C1 -169.9(3) 2_545
O1 Co1 N1 C13 64.5(4) .
O4 Co1 N1 C13 -64.2(4) 4_565
N2 Co1 N1 C13 164.1(3) 2_545
O1 Co1 N1 C17 -115.5(3) .
O4 Co1 N1 C17 115.8(3) 4_565
N2 Co1 N1 C17 -15.9(3) 2_545
Co1 O1 C1 O2 -6.3(5) .
Co1 O1 C1 C2 174.0(2) .
O2 C1 C2 C3 177.5(4) .
O1 C1 C2 C3 -2.8(5) .
O2 C1 C2 C7 -2.8(6) .
O1 C1 C2 C7 176.9(3) .
C7 C2 C3 C4 -2.1(6) .
C1 C2 C3 C4 177.6(3) .
C2 C3 C4 C5 0.2(6) .
C2 C3 C4 C8 -178.8(3) .
C3 C4 C5 C6 2.2(6) .
C8 C4 C5 C6 -178.8(3) .
C4 C5 C6 C7 -2.6(6) .
C4 C5 C6 C9 176.9(4) .
C5 C6 C7 C2 0.6(6) .
C9 C6 C7 C2 -178.8(4) .
C3 C2 C7 C6 1.7(6) .
C1 C2 C7 C6 -178.0(3) .
Co1 O4 C8 O3 0.3(5) 4_666
Co1 O4 C8 C4 -179.2(3) 4_666
C3 C4 C8 O3 -16.3(6) .
C5 C4 C8 O3 164.7(4) .
C3 C4 C8 O4 163.2(4) .
C5 C4 C8 O4 -15.8(6) .
C7 C6 C9 C10 95.0(6) .
C5 C6 C9 C10 -84.5(6) .
C7 C6 C9 C12 -27.9(6) .
C5 C6 C9 C12 152.7(5) .
C7 C6 C9 C11 -144.9(5) .
C5 C6 C9 C11 35.7(6) .
C17 N1 C13 C14 1.5(6) .
Co1 N1 C13 C14 -178.4(3) .
N1 C13 C14 C15 0.1(7) .
C13 C14 C15 C16 -1.8(6) .
C13 C14 C15 C18 -179.4(4) .
C14 C15 C16 C17 1.9(6) .
C18 C15 C16 C17 179.4(4) .
C13 N1 C17 C16 -1.4(6) .
Co1 N1 C17 C16 178.6(3) .
C15 C16 C17 N1 -0.3(6) .
C16 C15 C18 C19 25.5(6) .
C14 C15 C18 C19 -157.1(4) .
C15 C18 C19 C20 67.8(5) .
C18 C19 C20 C21 162.9(4) .
C19 C20 C21 C22 -4.0(7) .
C19 C20 C21 C25 -179.5(4) .
C25 C21 C22 C23 0.2(6) .
C20 C21 C22 C23 -175.3(4) .
C24 N2 C23 C22 -0.8(6) .
Co1 N2 C23 C22 175.2(3) 2
C21 C22 C23 N2 -0.2(7) .
C23 N2 C24 C25 1.9(7) .
Co1 N2 C24 C25 -173.8(4) 2
N2 C24 C25 C21 -1.9(8) .
C22 C21 C25 C24 0.8(7) .
C20 C21 C25 C24 176.6(5) .
